data_2230556
loop_
_publ_author_name
'Qiang, Hong'
'Zhang, Fan'

_publ_section_title
;
 <i>trans</i>-Dichloridobis[(6-nicotinoyl-2-pyridyl-\k<i>N</i>^6^)(3-pyridyl-\k<i>N</i>)methanone]copper(II)
;
_journal_coeditor_code ZQ2102
_journal_issue 6
_journal_name_full 'Acta Crystallographica Section E'
_journal_page_first m758
_journal_paper_doi 10.1107/S1600536811017685
_journal_volume 67
_journal_year 2011
_chemical_formula_iupac '[Cu Cl2 (C17 H11 N3 O2)2]'
_chemical_formula_moiety 'C34 H22 Cl2 Cu N6 O4'
_chemical_formula_sum 'C34 H22 Cl2 Cu N6 O4'
_chemical_formula_weight 713.02
_chemical_name_systematic
;<i>trans</i>-Dichloridobis[(6-nicotinoyl-2-pyridyl-\k<i>N</i>^6^)(3-pyridyl-
\k<i>N</i>)methanone]copper(II)
;
_space_group_IT_number 15
_symmetry_cell_setting monoclinic
_symmetry_space_group_name_Hall '-C 2yc'
_symmetry_space_group_name_H-M 'C 1 2/c 1'
_atom_sites_solution_hydrogens geom
_atom_sites_solution_primary direct
_atom_sites_solution_secondary difmap
_audit_creation_method SHELXL-97
_cell_angle_alpha 90.00
_cell_angle_beta 121.522(3)
_cell_angle_gamma 90.00
_cell_formula_units_Z 4
_cell_length_a 18.728(3)
_cell_length_b 11.8971(18)
_cell_length_c 16.695(3)
_cell_measurement_temperature 293(2)
_cell_volume 3170.9(9)
_computing_cell_refinement '<i>APEX2</i> and <i>SAINT</i> (Bruker 2007)'
_computing_data_collection '<i>APEX2</i> (Bruker 2007)'
_computing_data_reduction '<i>SAINT</i> (Bruker 2007)'
_computing_molecular_graphics '<i>SHELXTL</i> (Sheldrick, 2008)'
_computing_publication_material '<i>SHELXTL</i> (Sheldrick, 2008) and <i>PLATON</i> (Spek, 2009)'
_computing_structure_refinement 'SHELXL97 (Sheldrick, 2008)'
_computing_structure_solution 'SHELXS97 (Sheldrick, 2008)'
_diffrn_ambient_temperature 293(2)
_diffrn_measured_fraction_theta_full 0.997
_diffrn_measured_fraction_theta_max 0.997
_diffrn_measurement_device_type 'Bruker APEXII CCD area-detector'
_diffrn_measurement_method \w
_diffrn_radiation_monochromator graphite
_diffrn_radiation_source 'fine-focus sealed tube'
_diffrn_radiation_type MoK\a
_diffrn_radiation_wavelength 0.71073
_diffrn_reflns_av_R_equivalents 0.0197
_diffrn_reflns_av_sigmaI/netI 0.0210
_diffrn_reflns_limit_h_max 24
_diffrn_reflns_limit_h_min -24
_diffrn_reflns_limit_k_max 15
_diffrn_reflns_limit_k_min -15
_diffrn_reflns_limit_l_max 22
_diffrn_reflns_limit_l_min -19
_diffrn_reflns_number 11215
_diffrn_reflns_theta_full 28.33
_diffrn_reflns_theta_max 28.33
_diffrn_reflns_theta_min 2.13
_exptl_absorpt_coefficient_mu 0.907
_exptl_absorpt_correction_T_max 1.000
_exptl_absorpt_correction_T_min 0.848
_exptl_absorpt_correction_type multi-scan
_exptl_absorpt_process_details '(<i>SADABS</i>; Bruker, 2007)'
_exptl_crystal_colour blue
_exptl_crystal_density_diffrn 1.494
_exptl_crystal_density_method 'not measured'
_exptl_crystal_description block
_exptl_crystal_F_000 1452
_exptl_crystal_size_max 0.40
_exptl_crystal_size_mid 0.30
_exptl_crystal_size_min 0.30
_refine_diff_density_max 0.245
_refine_diff_density_min -0.208
_refine_ls_extinction_coef 0.00079(17)
_refine_ls_extinction_expression Fc^*^=kFc[1+0.001xFc^2^\l^3^/sin(2\q)]^-1/4^
_refine_ls_extinction_method 'SHELXL97 (Sheldrick, 2008)'
_refine_ls_goodness_of_fit_ref 1.042
_refine_ls_hydrogen_treatment constr
_refine_ls_matrix_type full
_refine_ls_number_parameters 215
_refine_ls_number_reflns 3937
_refine_ls_number_restraints 0
_refine_ls_restrained_S_all 1.042
_refine_ls_R_factor_all 0.0362
_refine_ls_R_factor_gt 0.0286
_refine_ls_shift/su_max 0.001
_refine_ls_shift/su_mean 0.000
_refine_ls_structure_factor_coef Fsqd
_refine_ls_weighting_details 'calc w=1/[\s^2^(Fo^2^)+(0.0423P)^2^+2.1803P] where P=(Fo^2^+2Fc^2^)/3'
_refine_ls_weighting_scheme calc
_refine_ls_wR_factor_gt 0.0779
_refine_ls_wR_factor_ref 0.0844
_reflns_number_gt 3361
_reflns_number_total 3937
_reflns_threshold_expression I>2\s(I)
_cod_data_source_file zq2102.cif
_cod_data_source_block I
_cod_original_cell_volume 3170.9(8)
_cod_original_sg_symbol_H-M 'C 2/c'
_cod_database_code 2230556
_cod_database_fobs_code 2230556

loop_
_symmetry_equiv_pos_as_xyz
'x, y, z'
'-x, y, -z+1/2'
'x+1/2, y+1/2, z'
'-x+1/2, y+1/2, -z+1/2'
'-x, -y, -z'
'x, -y, z-1/2'
'-x+1/2, -y+1/2, -z'
'x+1/2, -y+1/2, z-1/2'

loop_
_atom_site_type_symbol
_atom_site_label
_atom_site_fract_x
_atom_site_fract_y
_atom_site_fract_z
_atom_site_U_iso_or_equiv
_atom_site_adp_type
_atom_site_calc_flag
_atom_site_refinement_flags
_atom_site_occupancy
_atom_site_symmetry_multiplicity
_atom_site_disorder_assembly
_atom_site_disorder_group
Cu Cu1 0.7500 0.2500 0.5000 0.03142(9) Uani d S 1 2 . .
Cl Cl1 0.69747(3) 0.11938(3) 0.38011(3) 0.03905(11) Uani d . 1 1 . .
O O2 0.77486(11) 0.74717(10) 0.35782(15) 0.0670(5) Uani d . 1 1 . .
C C12 0.73237(11) 0.67642(13) 0.36615(13) 0.0423(4) Uani d . 1 1 . .
C C1 0.45389(14) 0.2790(2) 0.33217(19) 0.0666(6) Uani d . 1 1 . .
H H1A 0.4120 0.2267 0.2971 0.080 Uiso calc R 1 1 . .
C C2 0.43565(12) 0.39132(18) 0.32729(16) 0.0588(5) Uani d . 1 1 . .
H H2A 0.3811 0.4166 0.2878 0.071 Uiso calc R 1 1 . .
C C3 0.49909(10) 0.46676(15) 0.38157(12) 0.0404(4) Uani d . 1 1 . .
C C4 0.57867(10) 0.42349(14) 0.44252(12) 0.0386(3) Uani d . 1 1 . .
H H4A 0.6207 0.4729 0.4830 0.046 Uiso calc R 1 1 . .
N N1 0.59789(9) 0.31499(12) 0.44589(11) 0.0464(3) Uani d . 1 1 . .
C C5 0.53567(13) 0.24547(15) 0.39018(18) 0.0571(5) Uani d . 1 1 . .
H H5A 0.5483 0.1698 0.3905 0.069 Uiso calc R 1 1 . .
C C6 0.47982(11) 0.58898(16) 0.37172(13) 0.0453(4) Uani d . 1 1 . .
O O1 0.41059(9) 0.62239(13) 0.35012(13) 0.0676(4) Uani d . 1 1 . .
C C7 0.54433(11) 0.67304(14) 0.38234(13) 0.0432(4) Uani d . 1 1 . .
C C8 0.53320(14) 0.78598(18) 0.39550(17) 0.0602(5) Uani d . 1 1 . .
H H8A 0.4891 0.8084 0.4023 0.072 Uiso calc R 1 1 . .
C C9 0.58907(15) 0.86377(16) 0.39825(18) 0.0657(6) Uani d . 1 1 . .
H H9A 0.5826 0.9397 0.4062 0.079 Uiso calc R 1 1 . .
C C10 0.65408(13) 0.82833(15) 0.38923(14) 0.0520(5) Uani d . 1 1 . .
H H10A 0.6924 0.8795 0.3908 0.062 Uiso calc R 1 1 . .
C C11 0.66154(11) 0.71359(13) 0.37759(12) 0.0394(4) Uani d . 1 1 . .
N N2 0.60753(9) 0.63678(11) 0.37358(10) 0.0378(3) Uani d . 1 1 . .
N N3 0.76337(8) 0.36519(10) 0.41813(9) 0.0300(3) Uani d . 1 1 . .
C C14 0.74131(10) 0.47290(12) 0.41611(11) 0.0314(3) Uani d . 1 1 . .
H H14A 0.7177 0.4935 0.4510 0.038 Uiso calc R 1 1 . .
C C15 0.75214(10) 0.55503(12) 0.36437(11) 0.0338(3) Uani d . 1 1 . .
C C16 0.78887(11) 0.52392(15) 0.31374(12) 0.0419(4) Uani d . 1 1 . .
H H16A 0.7983 0.5770 0.2794 0.050 Uiso calc R 1 1 . .
C C17 0.81099(11) 0.41376(15) 0.31523(13) 0.0431(4) Uani d . 1 1 . .
H H17A 0.8353 0.3914 0.2815 0.052 Uiso calc R 1 1 . .
C C13 0.79703(10) 0.33587(14) 0.36711(11) 0.0368(3) Uani d . 1 1 . .
H H13A 0.8113 0.2611 0.3667 0.044 Uiso calc R 1 1 . .

loop_
_atom_site_aniso_label
_atom_site_aniso_U_11
_atom_site_aniso_U_22
_atom_site_aniso_U_33
_atom_site_aniso_U_12
_atom_site_aniso_U_13
_atom_site_aniso_U_23
Cu1 0.04854(17) 0.01975(13) 0.03224(15) -0.00100(10) 0.02548(13) 0.00062(9)
Cl1 0.0554(2) 0.02824(18) 0.0347(2) -0.00295(15) 0.02439(18) -0.00262(14)
O2 0.0755(10) 0.0343(7) 0.1049(14) -0.0040(6) 0.0566(10) 0.0174(7)
C12 0.0487(9) 0.0296(7) 0.0459(9) -0.0008(7) 0.0230(8) 0.0109(7)
C1 0.0446(11) 0.0549(12) 0.0815(16) -0.0138(9) 0.0198(11) -0.0136(11)
C2 0.0344(9) 0.0595(12) 0.0661(13) 0.0007(8) 0.0149(9) -0.0019(10)
C3 0.0366(8) 0.0426(9) 0.0436(9) 0.0033(7) 0.0221(7) 0.0027(7)
C4 0.0371(8) 0.0365(8) 0.0390(8) -0.0007(6) 0.0177(7) 0.0016(6)
N1 0.0412(8) 0.0358(7) 0.0534(9) 0.0007(6) 0.0186(7) 0.0041(6)
C5 0.0498(11) 0.0376(10) 0.0752(15) -0.0054(8) 0.0266(11) -0.0042(9)
C6 0.0433(9) 0.0466(9) 0.0468(10) 0.0112(8) 0.0242(8) 0.0031(8)
O1 0.0517(8) 0.0637(9) 0.0945(12) 0.0184(7) 0.0432(9) 0.0034(8)
C7 0.0444(9) 0.0361(8) 0.0428(9) 0.0093(7) 0.0185(8) 0.0022(7)
C8 0.0609(13) 0.0440(10) 0.0716(14) 0.0169(9) 0.0318(11) -0.0033(10)
C9 0.0750(15) 0.0305(9) 0.0796(15) 0.0102(9) 0.0320(13) -0.0070(9)
C10 0.0630(12) 0.0273(8) 0.0548(11) -0.0004(8) 0.0233(10) 0.0011(7)
C11 0.0489(9) 0.0264(7) 0.0365(8) 0.0033(6) 0.0178(7) 0.0052(6)
N2 0.0430(7) 0.0279(6) 0.0397(7) 0.0055(5) 0.0196(6) 0.0041(5)
N3 0.0373(7) 0.0248(5) 0.0326(6) 0.0011(5) 0.0214(6) 0.0023(5)
C14 0.0374(7) 0.0264(7) 0.0343(7) 0.0021(6) 0.0213(6) 0.0036(6)
C15 0.0366(8) 0.0284(7) 0.0352(8) -0.0024(6) 0.0179(6) 0.0052(6)
C16 0.0462(9) 0.0437(9) 0.0407(9) -0.0072(7) 0.0262(8) 0.0073(7)
C17 0.0491(10) 0.0495(9) 0.0438(9) -0.0021(8) 0.0335(8) -0.0011(7)
C13 0.0428(9) 0.0332(7) 0.0394(8) 0.0019(6) 0.0251(7) -0.0011(6)

loop_
_atom_type_symbol
_atom_type_description
_atom_type_scat_dispersion_real
_atom_type_scat_dispersion_imag
_atom_type_scat_source
C C 0.0033 0.0016 'International Tables Vol C Tables 4.2.6.8 and 6.1.1.4'
H H 0.0000 0.0000 'International Tables Vol C Tables 4.2.6.8 and 6.1.1.4'
N N 0.0061 0.0033 'International Tables Vol C Tables 4.2.6.8 and 6.1.1.4'
O O 0.0106 0.0060 'International Tables Vol C Tables 4.2.6.8 and 6.1.1.4'
Cl Cl 0.1484 0.1585 'International Tables Vol C Tables 4.2.6.8 and 6.1.1.4'
Cu Cu 0.3201 1.2651 'International Tables Vol C Tables 4.2.6.8 and 6.1.1.4'

loop_
_geom_angle_atom_site_label_1
_geom_angle_atom_site_label_2
_geom_angle_atom_site_label_3
_geom_angle_site_symmetry_1
_geom_angle_site_symmetry_3
_geom_angle
_geom_angle_publ_flag
N3 Cu1 N3 . 7_656 180.0 ?
N3 Cu1 Cl1 . . 90.99(4) ?
N3 Cu1 Cl1 7_656 . 89.01(4) ?
N3 Cu1 Cl1 . 7_656 89.01(4) ?
N3 Cu1 Cl1 7_656 7_656 90.99(4) ?
Cl1 Cu1 Cl1 . 7_656 180.0 ?
O2 C12 C15 . . 118.88(17) ?
O2 C12 C11 . . 119.02(16) ?
C15 C12 C11 . . 122.10(14) ?
C2 C1 C5 . . 118.40(19) ?
C2 C1 H1A . . 120.8 ?
C5 C1 H1A . . 120.8 ?
C1 C2 C3 . . 119.45(18) ?
C1 C2 H2A . . 120.3 ?
C3 C2 H2A . . 120.3 ?
C2 C3 C4 . . 117.64(17) ?
C2 C3 C6 . . 119.12(16) ?
C4 C3 C6 . . 123.23(16) ?
N1 C4 C3 . . 123.46(16) ?
N1 C4 H4A . . 118.3 ?
C3 C4 H4A . . 118.3 ?
C5 N1 C4 . . 116.97(16) ?
N1 C5 C1 . . 123.86(18) ?
N1 C5 H5A . . 118.1 ?
C1 C5 H5A . . 118.1 ?
O1 C6 C3 . . 120.78(18) ?
O1 C6 C7 . . 118.89(17) ?
C3 C6 C7 . . 120.22(15) ?
N2 C7 C8 . . 122.80(18) ?
N2 C7 C6 . . 118.31(15) ?
C8 C7 C6 . . 118.79(17) ?
C9 C8 C7 . . 118.57(19) ?
C9 C8 H8A . . 120.7 ?
C7 C8 H8A . . 120.7 ?
C10 C9 C8 . . 119.50(18) ?
C10 C9 H9A . . 120.2 ?
C8 C9 H9A . . 120.2 ?
C9 C10 C11 . . 118.42(19) ?
C9 C10 H10A . . 120.8 ?
C11 C10 H10A . . 120.8 ?
N2 C11 C10 . . 123.12(17) ?
N2 C11 C12 . . 119.14(14) ?
C10 C11 C12 . . 117.71(16) ?
C7 N2 C11 . . 117.58(14) ?
C14 N3 C13 . . 118.19(13) ?
C14 N3 Cu1 . . 120.94(10) ?
C13 N3 Cu1 . . 120.84(10) ?
N3 C14 C15 . . 123.02(14) ?
N3 C14 H14A . . 118.5 ?
C15 C14 H14A . . 118.5 ?
C14 C15 C16 . . 118.09(14) ?
C14 C15 C12 . . 123.33(14) ?
C16 C15 C12 . . 118.41(14) ?
C17 C16 C15 . . 118.97(14) ?
C17 C16 H16A . . 120.5 ?
C15 C16 H16A . . 120.5 ?
C16 C17 C13 . . 119.84(15) ?
C16 C17 H17A . . 120.1 ?
C13 C17 H17A . . 120.1 ?
N3 C13 C17 . . 121.86(15) ?
N3 C13 H13A . . 119.1 ?
C17 C13 H13A . . 119.1 ?

loop_
_geom_bond_atom_site_label_1
_geom_bond_atom_site_label_2
_geom_bond_site_symmetry_2
_geom_bond_distance
_geom_bond_publ_flag
Cu1 N3 . 2.0412(12) ?
Cu1 N3 7_656 2.0412(12) ?
Cu1 Cl1 . 2.3087(4) ?
Cu1 Cl1 7_656 2.3087(4) ?
O2 C12 . 1.215(2) ?
C12 C15 . 1.495(2) ?
C12 C11 . 1.502(3) ?
C1 C2 . 1.371(3) ?
C1 C5 . 1.376(3) ?
C1 H1A . 0.9300 ?
C2 C3 . 1.383(3) ?
C2 H2A . 0.9300 ?
C3 C4 . 1.391(2) ?
C3 C6 . 1.487(2) ?
C4 N1 . 1.333(2) ?
C4 H4A . 0.9300 ?
N1 C5 . 1.332(2) ?
C5 H5A . 0.9300 ?
C6 O1 . 1.217(2) ?
C6 C7 . 1.506(3) ?
C7 N2 . 1.338(2) ?
C7 C8 . 1.395(3) ?
C8 C9 . 1.380(3) ?
C8 H8A . 0.9300 ?
C9 C10 . 1.369(3) ?
C9 H9A . 0.9300 ?
C10 C11 . 1.396(2) ?
C10 H10A . 0.9300 ?
C11 N2 . 1.339(2) ?
N3 C14 . 1.3415(18) ?
N3 C13 . 1.3438(19) ?
C14 C15 . 1.3875(19) ?
C14 H14A . 0.9300 ?
C15 C16 . 1.390(2) ?
C16 C17 . 1.371(2) ?
C16 H16A . 0.9300 ?
C17 C13 . 1.383(2) ?
C17 H17A . 0.9300 ?
C13 H13A . 0.9300 ?

loop_
_geom_hbond_atom_site_label_D
_geom_hbond_atom_site_label_H
_geom_hbond_atom_site_label_A
_geom_hbond_site_symmetry_A
_geom_hbond_distance_DH
_geom_hbond_distance_HA
_geom_hbond_distance_DA
_geom_hbond_angle_DHA
C13 H13A O1 3_545 0.93 2.61 3.418(2) 146
C2 H2A Cg1 2_655 0.93 2.73 3.621(3) 162

loop_
_geom_torsion_atom_site_label_1
_geom_torsion_atom_site_label_2
_geom_torsion_atom_site_label_3
_geom_torsion_atom_site_label_4
_geom_torsion_site_symmetry_1
_geom_torsion_site_symmetry_2
_geom_torsion_site_symmetry_3
_geom_torsion_site_symmetry_4
_geom_torsion
_geom_torsion_publ_flag
C5 C1 C2 C3 . . . . -1.2(4) ?
C1 C2 C3 C4 . . . . -2.9(3) ?
C1 C2 C3 C6 . . . . 176.4(2) ?
C2 C3 C4 N1 . . . . 5.2(3) ?
C6 C3 C4 N1 . . . . -174.07(17) ?
C3 C4 N1 C5 . . . . -3.0(3) ?
C4 N1 C5 C1 . . . . -1.6(3) ?
C2 C1 C5 N1 . . . . 3.7(4) ?
C2 C3 C6 O1 . . . . 30.2(3) ?
C4 C3 C6 O1 . . . . -150.5(2) ?
C2 C3 C6 C7 . . . . -145.85(19) ?
C4 C3 C6 C7 . . . . 33.5(3) ?
O1 C6 C7 N2 . . . . -157.20(19) ?
C3 C6 C7 N2 . . . . 18.9(3) ?
O1 C6 C7 C8 . . . . 19.2(3) ?
C3 C6 C7 C8 . . . . -164.64(18) ?
N2 C7 C8 C9 . . . . 1.0(3) ?
C6 C7 C8 C9 . . . . -175.3(2) ?
C7 C8 C9 C10 . . . . -0.8(4) ?
C8 C9 C10 C11 . . . . -0.1(3) ?
C9 C10 C11 N2 . . . . 0.9(3) ?
C9 C10 C11 C12 . . . . 178.98(19) ?
O2 C12 C11 N2 . . . . 170.73(18) ?
C15 C12 C11 N2 . . . . -9.1(2) ?
O2 C12 C11 C10 . . . . -7.4(3) ?
C15 C12 C11 C10 . . . . 172.79(16) ?
C8 C7 N2 C11 . . . . -0.2(3) ?
C6 C7 N2 C11 . . . . 176.08(15) ?
C10 C11 N2 C7 . . . . -0.8(3) ?
C12 C11 N2 C7 . . . . -178.81(15) ?
Cl1 Cu1 N3 C14 . . . . 136.92(12) ?
Cl1 Cu1 N3 C14 7_656 . . . -43.08(12) ?
Cl1 Cu1 N3 C13 . . . . -45.23(12) ?
Cl1 Cu1 N3 C13 7_656 . . . 134.77(12) ?
C13 N3 C14 C15 . . . . -0.4(2) ?
Cu1 N3 C14 C15 . . . . 177.50(11) ?
N3 C14 C15 C16 . . . . -1.1(2) ?
N3 C14 C15 C12 . . . . -176.31(15) ?
O2 C12 C15 C14 . . . . 146.67(19) ?
C11 C12 C15 C14 . . . . -33.5(2) ?
O2 C12 C15 C16 . . . . -28.5(3) ?
C11 C12 C15 C16 . . . . 151.27(16) ?
C14 C15 C16 C17 . . . . 1.5(2) ?
C12 C15 C16 C17 . . . . 176.90(16) ?
C15 C16 C17 C13 . . . . -0.4(3) ?
C14 N3 C13 C17 . . . . 1.6(2) ?
Cu1 N3 C13 C17 . . . . -176.35(13) ?
C16 C17 C13 N3 . . . . -1.2(3) ?
